data_2008296
loop_
_publ_author_name
'Ng, Seik Weng'
'Hook, James M.'

_publ_section_title
;Bis[(<i>N</i>,<i>N</i>-3-oxapentamethylenethiocarbamoylthioacetato)triphenyltin]
 hydrate and bis(dicyclohexylammonium)
 bis(3-oxapentamethylenethiocarbamoylthioacetate)
;
_journal_issue 3
_journal_name_full 'Acta Crystallographica Section C'
_journal_page_first 312
_journal_page_last 316
_journal_paper_doi 10.1107/S0108270198013092
_journal_volume 55
_journal_year 1999
_chemical_formula_iupac '[Sn2 (C6 H5)6 (C7 H10 N O3 S2)2 (H2 O)]'
_chemical_formula_moiety '[(C6H5)6(C7H10NO3S2)2(H2O)Sn2]'
_chemical_formula_sum 'C50 H52 N2 O7 S4 Sn2'
_chemical_formula_weight 1158.56
_chemical_name_systematic
;
 Aquatriphenyl-\m-(N,N-3-oxapentamethylenethiocarbamoylthioacetato)tin-
 triphenyl(N,N-3-oxapentametheylenethiocarbamoylthioacetato)tin
;
_space_group_IT_number 2
_symmetry_cell_setting triclinic
_symmetry_space_group_name_Hall '-P 1'
_symmetry_space_group_name_H-M 'P -1'
_audit_creation_method SHELXL97
_cell_angle_alpha 101.730(6)
_cell_angle_beta 93.312(5)
_cell_angle_gamma 96.534(6)
_cell_formula_units_Z 4
_cell_length_a 9.6433(6)
_cell_length_b 21.545(2)
_cell_length_c 25.366(2)
_cell_measurement_reflns_used 25
_cell_measurement_temperature 298(2)
_cell_measurement_theta_max 12.75
_cell_measurement_theta_min 12.25
_cell_volume 5108.8(7)
_computing_cell_refinement 'CAD-4 Software (Enraf-Nonius, 1988)'
_computing_data_collection 'CAD-4/PC (Kretschmar, 1994)'
_computing_data_reduction 'XCAD4 (Harms, 1997)'
_computing_molecular_graphics 'ORTEPII (Johnson, 1976)'
_computing_publication_material SHELXL97
_computing_structure_refinement 'SHELXL97 (Sheldrick, 1997a)'
_computing_structure_solution 'SHELXS97 (Sheldrick, 1997b)'
_diffrn_ambient_temperature 298(2)
_diffrn_measured_fraction_theta_full 1.000
_diffrn_measured_fraction_theta_max 1.000
_diffrn_measurement_device_type 'Enraf-Nonius CAD-4'
_diffrn_measurement_method '\w scans'
_diffrn_radiation_monochromator graphite
_diffrn_radiation_source 'fine-focus sealed tube'
_diffrn_radiation_type MoK\a
_diffrn_radiation_wavelength 0.71073
_diffrn_reflns_av_R_equivalents 0.019
_diffrn_reflns_av_sigmaI/netI 0.057
_diffrn_reflns_limit_h_max 11
_diffrn_reflns_limit_h_min 0
_diffrn_reflns_limit_k_max 25
_diffrn_reflns_limit_k_min -25
_diffrn_reflns_limit_l_max 30
_diffrn_reflns_limit_l_min -30
_diffrn_reflns_number 19136
_diffrn_reflns_theta_full 24.97
_diffrn_reflns_theta_max 24.97
_diffrn_reflns_theta_min 1.13
_diffrn_standards_decay_% 5.0
_diffrn_standards_interval_time 60
_diffrn_standards_number 3
_exptl_absorpt_coefficient_mu 1.192
_exptl_absorpt_correction_T_max 0.662
_exptl_absorpt_correction_T_min 0.524
_exptl_absorpt_correction_type '\y scan'
_exptl_crystal_colour Colourless
_exptl_crystal_density_diffrn 1.506
_exptl_crystal_density_method 'not measured'
_exptl_crystal_description Plate
_exptl_crystal_F_000 2344
_exptl_crystal_size_max 0.55
_exptl_crystal_size_mid 0.55
_exptl_crystal_size_min 0.15
_refine_diff_density_max 0.966
_refine_diff_density_min -0.554
_refine_ls_extinction_method none
_refine_ls_goodness_of_fit_ref 0.994
_refine_ls_hydrogen_treatment 'H atoms riding, with U(H) = 1.5U~eq~(C,O)'
_refine_ls_matrix_type full
_refine_ls_number_parameters 1027
_refine_ls_number_reflns 17961
_refine_ls_number_restraints 32
_refine_ls_restrained_S_all 1.005
_refine_ls_R_factor_all 0.084
_refine_ls_R_factor_gt 0.048
_refine_ls_shift/su_max 0.002
_refine_ls_shift/su_mean 0.000
_refine_ls_structure_factor_coef Fsqd
_refine_ls_weighting_details 'w = 1/[\s^2^(Fo^2^)+(0.0531P)^2^+4.1636P] where P=(Fo^2^+2Fc^2^)/3'
_refine_ls_weighting_scheme calc
_refine_ls_wR_factor_ref 0.116
_reflns_number_gt 12531
_reflns_number_total 17961
_reflns_threshold_expression I>2\s(I)
_cod_data_source_file sk1237.cif
_cod_data_source_block ipt188
_cod_depositor_comments
;
The following automatic conversions were performed:
'_symmetry_cell_setting' value 'Triclinic' changed to 'triclinic'
according to '/home/saulius/struct/CIF-dictionaries/cif_core.dic'
dictionary named 'cif_core.dic' version 2.4.1 from 2010-06-29.

Automatic conversion script
Id: cif_fix_enum 1527 2010-12-29 10:47:43Z saulius 

The following automatic conversions were performed:

'_refine_ls_weighting_scheme' value 'calc w =
1/[\s^2^(Fo^2^)+(0.0531P)^2^+4.1636P] where P=(Fo^2^+2Fc^2^)/3' was
changed to 'calc'. New tag '_refine_ls_weighting_details' was
created. The value of the new tag was set to 'w =
1/[\s^2^(Fo^2^)+(0.0531P)^2^+4.1636P] where P=(Fo^2^+2Fc^2^)/3'.

Automatic conversion script
Id: cif_fix_values 3143 2015-03-26 13:38:13Z robertas 
;
_cod_original_cell_volume 5108.8(6)
_cod_original_sg_symbol_H-M P-1
_cod_database_code 2008296
_cod_database_fobs_code 2008296

loop_
_symmetry_equiv_pos_as_xyz
'x, y, z'
'-x, -y, -z'

loop_
_atom_site_label
_atom_site_fract_x
_atom_site_fract_y
_atom_site_fract_z
_atom_site_U_iso_or_equiv
_atom_site_adp_type
_atom_site_calc_flag
_atom_site_refinement_flags
_atom_site_occupancy
_atom_site_disorder_assembly
_atom_site_disorder_group
_atom_site_type_symbol
Sn1A 0.24949(4) 0.30138(2) 0.24264(2) 0.03590(10) Uani d . 1 . . Sn
S1A 0.5674(2) 0.40352(7) 0.41259(7) 0.0514(4) Uani d . 1 . . S
S2A 0.3110(2) 0.46962(8) 0.42382(8) 0.0639(5) Uani d . 1 . . S
O1A 0.3593(4) 0.3365(2) 0.32110(10) 0.0410(10) Uani d . 1 . . O
O2A 0.2167(4) 0.2835(2) 0.36680(10) 0.0430(10) Uani d . 1 . . O
O3A 0.7167(6) 0.6266(3) 0.3826(3) 0.099(2) Uani d D 1 . . O
O4A 0.1522(4) 0.2687(2) 0.14960(10) 0.0440(10) Uani d . 1 . . O
N1A 0.5668(5) 0.5257(2) 0.4184(2) 0.0580(10) Uani d D 1 . . N
C1A 0.3993(4) 0.3654(2) 0.2149(2) 0.0400(10) Uani d G 1 . . C
C2A 0.4337(5) 0.4274(2) 0.24500(10) 0.059(2) Uani d G 1 . . C
C3A 0.5305(5) 0.4701(2) 0.2275(2) 0.084(2) Uani d G 1 . . C
C4A 0.5929(4) 0.4507(2) 0.1798(2) 0.080(2) Uani d G 1 . . C
C5A 0.5585(4) 0.3887(2) 0.1497(2) 0.069(2) Uani d G 1 . . C
C6A 0.4617(4) 0.3461(2) 0.16730(10) 0.049(2) Uani d G 1 . . C
C7A 0.0496(3) 0.3306(2) 0.2604(2) 0.0390(10) Uani d G 1 . . C
C8A -0.0704(4) 0.3051(2) 0.22640(10) 0.050(2) Uani d G 1 . . C
C10A -0.2085(4) 0.3673(2) 0.2879(2) 0.078(2) Uani d G 1 . . C
C9A -0.1995(3) 0.3235(2) 0.2401(2) 0.059(2) Uani d G 1 . . C
C11A -0.0886(5) 0.3928(2) 0.3219(2) 0.087(3) Uani d G 1 . . C
C12A 0.0405(4) 0.3744(2) 0.3082(2) 0.060(2) Uani d G 1 . . C
C13A 0.2854(4) 0.20490(10) 0.2361(2) 0.0380(10) Uani d G 1 . . C
C14A 0.1739(3) 0.1577(2) 0.2355(2) 0.071(2) Uani d G 1 . . C
C15A 0.1975(5) 0.0944(2) 0.2305(2) 0.081(2) Uani d G 1 . . C
C16A 0.3326(5) 0.0783(2) 0.2261(2) 0.078(2) Uani d G 1 . . C
C17A 0.4440(4) 0.1255(2) 0.2267(2) 0.093(3) Uani d G 1 . . C
C18A 0.4204(3) 0.1888(2) 0.2317(2) 0.073(2) Uani d G 1 . . C
C19A 0.3249(6) 0.3186(2) 0.3635(2) 0.0360(10) Uani d . 1 . . C
C20A 0.4297(6) 0.3413(3) 0.4133(2) 0.047(2) Uani d . 1 . . C
C21A 0.4818(6) 0.4723(3) 0.4186(2) 0.0430(10) Uani d . 1 . . C
C22A 0.5150(8) 0.5878(3) 0.4244(3) 0.070(2) Uani d D 1 . . C
C23A 0.5670(8) 0.6208(4) 0.3807(3) 0.090(3) Uani d D 1 . . C
C24A 0.7188(6) 0.5308(3) 0.4182(3) 0.069(2) Uani d D 1 . . C
C25A 0.7654(8) 0.5657(4) 0.3751(3) 0.092(3) Uani d D 1 . . C
Sn2A 0.11097(4) 0.21468(2) 0.42589(2) 0.04000(10) Uani d . 1 . . Sn
S3A -0.1967(2) 0.11589(8) 0.55916(8) 0.0674(5) Uani d . 1 . . S
S4A -0.2248(2) -0.02409(8) 0.55931(8) 0.0680(5) Uani d . 1 . . S
O5A 0.0143(5) 0.1468(2) 0.4674(2) 0.0530(10) Uani d . 1 . . O
O6A 0.1243(5) 0.1853(2) 0.5484(2) 0.0690(10) Uani d . 1 . . O
O7A -0.6871(6) 0.0638(4) 0.6183(3) 0.115(2) Uani d D 1 . . O
N2A -0.4104(7) 0.0541(3) 0.5931(3) 0.090(2) Uani d D 1 . . N
C26A -0.0169(4) 0.1656(2) 0.35500(10) 0.0430(10) Uani d G 1 . . C
C27A -0.0938(4) 0.19930(10) 0.3252(2) 0.054(2) Uani d G 1 . . C
C28A -0.1812(4) 0.1668(2) 0.2802(2) 0.064(2) Uani d G 1 . . C
C29A -0.1915(4) 0.1006(2) 0.26500(10) 0.065(2) Uani d G 1 . . C
C30A -0.1146(5) 0.06690(10) 0.2948(2) 0.067(2) Uani d G 1 . . C
C31A -0.0272(4) 0.0994(2) 0.3398(2) 0.055(2) Uani d G 1 . . C
C32A 0.0232(5) 0.2959(2) 0.4668(2) 0.0450(10) Uani d G 1 . . C
C33A 0.0440(5) 0.3546(2) 0.4517(2) 0.076(2) Uani d G 1 . . C
C34A -0.0280(6) 0.4041(2) 0.4751(2) 0.082(2) Uani d G 1 . . C
C35A -0.1208(6) 0.3950(2) 0.5136(2) 0.092(3) Uani d G 1 . . C
C36A -0.1416(7) 0.3363(3) 0.5287(2) 0.170(6) Uani d G 1 . . C
C37A -0.0696(6) 0.2868(2) 0.5053(2) 0.132(4) Uani d G 1 . . C
C38A 0.3218(3) 0.1960(2) 0.4343(2) 0.047(2) Uani d G 1 . . C
C39A 0.3833(5) 0.1727(2) 0.3873(2) 0.062(2) Uani d G 1 . . C
C40A 0.5248(5) 0.1655(2) 0.3897(2) 0.090(3) Uani d G 1 . . C
C41A 0.6048(4) 0.1815(3) 0.4390(3) 0.114(4) Uani d G 1 . . C
C42A 0.5432(5) 0.2049(3) 0.4860(2) 0.109(4) Uani d G 1 . . C
C43A 0.4017(5) 0.2121(2) 0.4837(2) 0.068(2) Uani d G 1 . . C
C44A 0.0422(7) 0.1454(3) 0.5165(3) 0.049(2) Uani d . 1 . . C
C45A -0.0364(7) 0.0895(3) 0.5348(3) 0.055(2) Uani d . 1 . . C
C46A -0.2883(7) 0.0450(3) 0.5719(3) 0.058(2) Uani d . 1 . . C
C47A -0.4560(9) 0.1170(4) 0.6108(4) 0.115(4) Uani d D 1 . . C
C48A -0.6101(9) 0.1128(4) 0.5968(4) 0.113(3) Uani d D 1 . . C
C49A -0.4940(9) 0.0023(4) 0.6112(5) 0.122(4) Uani d D 1 . . C
C50A -0.6462(9) 0.0028(4) 0.5980(5) 0.128(4) Uani d D 1 . . C
Sn1B -0.11906(4) 0.71276(2) 0.26031(2) 0.04500(10) Uani d . 1 . . Sn
S1B 0.0655(2) 0.60192(8) 0.09033(7) 0.0593(4) Uani d . 1 . . S
S2B -0.2334(2) 0.54408(9) 0.07820(8) 0.0670(5) Uani d . 1 . . S
O1B -0.0626(5) 0.6786(2) 0.1805(2) 0.0540(10) Uani d . 1 . . O
O2B -0.1613(4) 0.7425(2) 0.1358(2) 0.0500(10) Uani d . 1 . . O
O3B 0.0794(6) 0.3717(2) 0.1097(2) 0.081(2) Uani d D 1 . . O
O4B -0.1675(5) 0.7375(2) 0.3541(2) 0.0690(10) Uani d . 1 . . O
N1B -0.0159(5) 0.4805(2) 0.0829(3) 0.067(2) Uani d D 1 . . N
C1B -0.0063(4) 0.8059(2) 0.2721(2) 0.049(2) Uani d G 1 . . C
C2B -0.0473(4) 0.8570(2) 0.3080(2) 0.059(2) Uani d G 1 . . C
C3B 0.0285(6) 0.9175(2) 0.3155(2) 0.081(2) Uani d G 1 . . C
C4B 0.1453(6) 0.9267(2) 0.2870(2) 0.095(3) Uani d G 1 . . C
C5B 0.1864(4) 0.8756(3) 0.2511(2) 0.099(3) Uani d G 1 . . C
C6B 0.1105(5) 0.8152(2) 0.2437(2) 0.074(2) Uani d G 1 . . C
C7B -0.3403(4) 0.6950(2) 0.2441(2) 0.055(2) Uani d G 1 . . C
C8B -0.3994(6) 0.6392(2) 0.2084(2) 0.097(3) Uani d G 1 . . C
C9B -0.5442(6) 0.6253(3) 0.1991(2) 0.113(3) Uani d G 1 . . C
C10B -0.6298(4) 0.6672(4) 0.2255(3) 0.111(3) Uani d G 1 . . C
C11B -0.5706(6) 0.7230(3) 0.2612(3) 0.153(5) Uani d G 1 . . C
C12B -0.4259(6) 0.7369(2) 0.2706(2) 0.125(4) Uani d G 1 . . C
C13B -0.0126(5) 0.6385(2) 0.2807(2) 0.052(2) Uani d G 1 . . C
C14B -0.0454(5) 0.5763(2) 0.2509(2) 0.082(2) Uani d G 1 . . C
C15B 0.0274(7) 0.5282(2) 0.2629(2) 0.112(4) Uani d G 1 . . C
C16B 0.1331(7) 0.5422(3) 0.3048(3) 0.123(4) Uani d G 1 . . C
C17B 0.1660(5) 0.6044(4) 0.3346(2) 0.131(4) Uani d G 1 . . C
C18B 0.0932(6) 0.6526(2) 0.3226(2) 0.090(3) Uani d G 1 . . C
C19B -0.0913(6) 0.6987(3) 0.1379(2) 0.0430(10) Uani d . 1 . . C
C20B -0.0314(7) 0.6671(3) 0.0870(2) 0.058(2) Uani d . 1 . . C
C21B -0.0655(7) 0.5359(3) 0.0838(2) 0.052(2) Uani d . 1 . . C
C22B 0.1335(6) 0.4727(4) 0.0838(4) 0.087(3) Uani d D 1 . . C
C23B 0.1656(8) 0.4326(4) 0.1234(3) 0.093(3) Uani d D 1 . . C
C24B -0.1069(7) 0.4194(3) 0.0715(3) 0.076(2) Uani d D 1 . . C
C25B -0.0653(7) 0.3809(4) 0.1113(3) 0.085(2) Uani d D 1 . . C
Sn2B -0.24948(4) 0.80027(2) 0.06571(2) 0.04430(10) Uani d . 1 . . Sn
S3B -0.4921(2) 0.92735(8) -0.05581(8) 0.0685(5) Uani d . 1 . . S
S4B -0.6347(2) 0.80009(9) -0.11468(9) 0.0904(7) Uani d . 1 . . S
O5B -0.3289(4) 0.8536(2) 0.0102(2) 0.0540(10) Uani d . 1 . . O
O6B -0.2572(5) 0.7895(2) -0.0600(2) 0.0590(10) Uani d . 1 . . O
O7B -1.0080(5) 0.9600(3) -0.0767(2) 0.084(2) Uani d D 1 . . O
N2B -0.7620(6) 0.9006(2) -0.0778(3) 0.076(2) Uani d D 1 . . N
C26B -0.0329(4) 0.8153(2) 0.0533(2) 0.053(2) Uani d G 1 . . C
C27B 0.0254(5) 0.7787(2) 0.0107(2) 0.066(2) Uani d G 1 . . C
C28B 0.1695(6) 0.7866(3) 0.0073(2) 0.095(3) Uani d G 1 . . C
C29B 0.2552(4) 0.8312(4) 0.0466(3) 0.137(5) Uani d G 1 . . C
C30B 0.1969(6) 0.8678(3) 0.0892(3) 0.159(5) Uani d G 1 . . C
C31B 0.0529(6) 0.8599(3) 0.0926(2) 0.099(3) Uani d G 1 . . C
C32B -0.3176(4) 0.8657(2) 0.13190(10) 0.0470(10) Uani d G 1 . . C
C33B -0.4037(5) 0.9096(2) 0.12040(10) 0.063(2) Uani d G 1 . . C
C34B -0.4535(5) 0.9512(2) 0.1623(2) 0.076(2) Uani d G 1 . . C
C35B -0.4174(5) 0.9489(2) 0.21560(10) 0.064(2) Uani d G 1 . . C
C36B -0.3314(5) 0.9049(2) 0.22710(10) 0.079(2) Uani d G 1 . . C
C37B -0.2815(5) 0.8633(2) 0.1853(2) 0.081(2) Uani d G 1 . . C
C38B -0.3838(4) 0.7129(2) 0.0403(2) 0.051(2) Uani d G 1 . . C
C39B -0.3733(5) 0.6673(2) -0.0061(2) 0.070(2) Uani d G 1 . . C
C40B -0.4607(6) 0.6095(2) -0.0167(2) 0.086(3) Uani d G 1 . . C
C41B -0.5586(6) 0.5973(2) 0.0193(3) 0.100(3) Uani d G 1 . . C
C42B -0.5691(5) 0.6430(3) 0.0658(2) 0.136(4) Uani d G 1 . . C
C43B -0.4817(6) 0.7008(3) 0.0763(2) 0.104(3) Uani d G 1 . . C
C44B -0.3107(6) 0.8371(3) -0.0400(2) 0.0460(10) Uani d . 1 . . C
C45B -0.3516(7) 0.8817(3) -0.0756(2) 0.054(2) Uani d . 1 . . C
C46B -0.6431(7) 0.8744(3) -0.0843(3) 0.057(2) Uani d . 1 . . C
C47B -0.8952(8) 0.8638(4) -0.0993(4) 0.108(3) Uani d D 1 . . C
C48B -0.9959(9) 0.9041(4) -0.1138(5) 0.150(5) Uani d D 1 . . C
C49B -0.7706(9) 0.9617(4) -0.0423(5) 0.183(7) Uani d D 1 . . C
C50B -0.8787(7) 0.9977(4) -0.0564(4) 0.114(4) Uani d D 1 . . C
H4A1 0.1218 0.3049 0.1376 0.066 Uiso calc R 1 . . H
H4A2 0.2224 0.2522 0.1273 0.066 Uiso calc R 1 . . H
H2A 0.3920 0.4403 0.2769 0.089 Uiso calc R 1 . . H
H3A 0.5536 0.5115 0.2476 0.126 Uiso calc R 1 . . H
H4A 0.6577 0.4793 0.1681 0.120 Uiso calc R 1 . . H
H5A 0.6003 0.3758 0.1179 0.103 Uiso calc R 1 . . H
H6A 0.4387 0.3046 0.1471 0.074 Uiso calc R 1 . . H
H8A -0.0643 0.2758 0.1945 0.074 Uiso calc R 1 . . H
H9A -0.2797 0.3064 0.2174 0.089 Uiso calc R 1 . . H
H10A -0.2949 0.3796 0.2970 0.117 Uiso calc R 1 . . H
H11A -0.0947 0.4221 0.3538 0.131 Uiso calc R 1 . . H
H12A 0.1207 0.3915 0.3309 0.091 Uiso calc R 1 . . H
H14A 0.0836 0.1685 0.2384 0.106 Uiso calc R 1 . . H
H15A 0.1230 0.0628 0.2301 0.122 Uiso calc R 1 . . H
H16A 0.3484 0.0359 0.2228 0.118 Uiso calc R 1 . . H
H17A 0.5343 0.1147 0.2238 0.140 Uiso calc R 1 . . H
H18A 0.4950 0.2204 0.2322 0.110 Uiso calc R 1 . . H
H22A 0.5478 0.6140 0.4597 0.106 Uiso calc R 1 . . H
H20A 0.4722 0.3045 0.4197 0.070 Uiso calc R 1 . . H
H20B 0.3771 0.3552 0.4440 0.070 Uiso calc R 1 . . H
H22B 0.4134 0.5819 0.4217 0.106 Uiso calc R 1 . . H
H23A 0.5273 0.5964 0.3456 0.136 Uiso calc R 1 . . H
H23B 0.5369 0.6630 0.3858 0.136 Uiso calc R 1 . . H
H24A 0.7478 0.4885 0.4112 0.104 Uiso calc R 1 . . H
H24B 0.7620 0.5539 0.4532 0.104 Uiso calc R 1 . . H
H25A 0.8668 0.5712 0.3764 0.139 Uiso calc R 1 . . H
H25B 0.7293 0.5404 0.3399 0.139 Uiso calc R 1 . . H
H2B -0.0869 0.2436 0.3353 0.080 Uiso calc R 1 . . H
H3B -0.2327 0.1894 0.2602 0.097 Uiso calc R 1 . . H
H4B -0.2500 0.0789 0.2349 0.098 Uiso calc R 1 . . H
H5B -0.1215 0.0226 0.2846 0.101 Uiso calc R 1 . . H
H6B 0.0243 0.0768 0.3598 0.082 Uiso calc R 1 . . H
H8B 0.1061 0.3607 0.4260 0.115 Uiso calc R 1 . . H
H9B -0.0140 0.4434 0.4651 0.123 Uiso calc R 1 . . H
H10B -0.1690 0.4281 0.5293 0.138 Uiso calc R 1 . . H
H11B -0.2037 0.3302 0.5545 0.255 Uiso calc R 1 . . H
H12B -0.0836 0.2475 0.5154 0.197 Uiso calc R 1 . . H
H14B 0.3299 0.1619 0.3543 0.093 Uiso calc R 1 . . H
H15B 0.5660 0.1498 0.3582 0.135 Uiso calc R 1 . . H
H16B 0.6994 0.1767 0.4406 0.171 Uiso calc R 1 . . H
H17B 0.5967 0.2156 0.5190 0.164 Uiso calc R 1 . . H
H18B 0.3606 0.2277 0.5151 0.102 Uiso calc R 1 . . H
H20C 0.0190 0.0775 0.5634 0.082 Uiso calc R 1 . . H
H20D -0.0569 0.0528 0.5049 0.082 Uiso calc R 1 . . H
H22C -0.4059 0.1477 0.5933 0.172 Uiso calc R 1 . . H
H22D -0.4353 0.1314 0.6495 0.172 Uiso calc R 1 . . H
H23C -0.6414 0.1536 0.6111 0.169 Uiso calc R 1 . . H
H23D -0.6288 0.1036 0.5578 0.169 Uiso calc R 1 . . H
H24C -0.4754 0.0073 0.6500 0.182 Uiso calc R 1 . . H
H24D -0.4671 -0.0385 0.5938 0.182 Uiso calc R 1 . . H
H25C -0.6669 -0.0085 0.5592 0.191 Uiso calc R 1 . . H
H25D -0.6996 -0.0289 0.6136 0.191 Uiso calc R 1 . . H
H4B1 -0.0809 0.7488 0.3764 0.104 Uiso calc R 1 . . H
H4B2 -0.2192 0.7008 0.3630 0.104 Uiso calc R 1 . . H
H2C -0.1255 0.8508 0.3271 0.089 Uiso calc R 1 . . H
H3C 0.0010 0.9517 0.3395 0.121 Uiso calc R 1 . . H
H4C 0.1961 0.9672 0.2920 0.143 Uiso calc R 1 . . H
H5C 0.2645 0.8818 0.2321 0.149 Uiso calc R 1 . . H
H6C 0.1380 0.7810 0.2197 0.111 Uiso calc R 1 . . H
H8C -0.3421 0.6112 0.1907 0.145 Uiso calc R 1 . . H
H9C -0.5838 0.5880 0.1752 0.170 Uiso calc R 1 . . H
H10C -0.7266 0.6579 0.2192 0.167 Uiso calc R 1 . . H
H11C -0.6279 0.7510 0.2789 0.229 Uiso calc R 1 . . H
H12C -0.3863 0.7742 0.2945 0.187 Uiso calc R 1 . . H
H14C -0.1162 0.5669 0.2229 0.122 Uiso calc R 1 . . H
H15C 0.0054 0.4865 0.2430 0.168 Uiso calc R 1 . . H
H16C 0.1819 0.5100 0.3128 0.184 Uiso calc R 1 . . H
H17C 0.2367 0.6138 0.3626 0.196 Uiso calc R 1 . . H
H18C 0.1151 0.6942 0.3425 0.136 Uiso calc R 1 . . H
H20E 0.0292 0.6996 0.0750 0.087 Uiso calc R 1 . . H
H20F -0.1084 0.6519 0.0594 0.087 Uiso calc R 1 . . H
H22E 0.1898 0.5142 0.0941 0.131 Uiso calc R 1 . . H
H22F 0.1557 0.4523 0.0481 0.131 Uiso calc R 1 . . H
H23E 0.2636 0.4262 0.1234 0.140 Uiso calc R 1 . . H
H23F 0.1491 0.4545 0.1594 0.140 Uiso calc R 1 . . H
H24E -0.0978 0.3965 0.0351 0.113 Uiso calc R 1 . . H
H24F -0.2038 0.4268 0.0744 0.113 Uiso calc R 1 . . H
H25E -0.0816 0.4026 0.1474 0.128 Uiso calc R 1 . . H
H25F -0.1228 0.3396 0.1032 0.128 Uiso calc R 1 . . H
H2D -0.0319 0.7489 -0.0156 0.098 Uiso calc R 1 . . H
H3D 0.2085 0.7621 -0.0212 0.142 Uiso calc R 1 . . H
H4D 0.3516 0.8365 0.0443 0.205 Uiso calc R 1 . . H
H5D 0.2543 0.8976 0.1155 0.238 Uiso calc R 1 . . H
H6D 0.0139 0.8844 0.1211 0.148 Uiso calc R 1 . . H
H8D -0.4278 0.9112 0.0847 0.094 Uiso calc R 1 . . H
H9D -0.5111 0.9806 0.1546 0.114 Uiso calc R 1 . . H
H10D -0.4508 0.9767 0.2436 0.096 Uiso calc R 1 . . H
H11D -0.3073 0.9034 0.2628 0.118 Uiso calc R 1 . . H
H12D -0.2240 0.8339 0.1929 0.121 Uiso calc R 1 . . H
H14D -0.3079 0.6754 -0.0302 0.105 Uiso calc R 1 . . H
H15D -0.4538 0.5789 -0.0477 0.129 Uiso calc R 1 . . H
H16D -0.6171 0.5587 0.0123 0.151 Uiso calc R 1 . . H
H17D -0.6345 0.6348 0.0899 0.204 Uiso calc R 1 . . H
H18D -0.4887 0.7313 0.1074 0.156 Uiso calc R 1 . . H
H20G -0.3775 0.8565 -0.1118 0.081 Uiso calc R 1 . . H
H20H -0.2695 0.9114 -0.0775 0.081 Uiso calc R 1 . . H
H22G -0.9322 0.8414 -0.0726 0.162 Uiso calc R 1 . . H
H22H -0.8816 0.8321 -0.1311 0.162 Uiso calc R 1 . . H
H23G -0.9718 0.9156 -0.1474 0.225 Uiso calc R 1 . . H
H23H -1.0873 0.8786 -0.1207 0.225 Uiso calc R 1 . . H
H24G -0.7838 0.9542 -0.0063 0.274 Uiso calc R 1 . . H
H24H -0.6812 0.9880 -0.0403 0.274 Uiso calc R 1 . . H
H25G -0.8939 1.0290 -0.0247 0.172 Uiso calc R 1 . . H
H25H -0.8464 1.0207 -0.0835 0.172 Uiso calc R 1 . . H

loop_
_atom_site_aniso_label
_atom_site_aniso_U_11
_atom_site_aniso_U_22
_atom_site_aniso_U_33
_atom_site_aniso_U_12
_atom_site_aniso_U_13
_atom_site_aniso_U_23
Sn1A 0.0363(2) 0.0355(2) 0.0369(2) 0.00691(16) 0.00516(17) 0.00854(16)
S1A 0.0447(9) 0.0444(9) 0.0635(10) 0.0066(7) -0.0038(8) 0.0095(7)
S2A 0.0487(10) 0.0554(10) 0.0852(13) 0.0095(8) 0.0189(9) 0.0041(9)
O1A 0.047(2) 0.046(2) 0.030(2) -0.0014(18) 0.0023(17) 0.0109(17)
O2A 0.045(2) 0.041(2) 0.045(2) 0.0011(19) 0.0043(19) 0.0154(18)
O3A 0.088(4) 0.075(4) 0.144(5) -0.003(3) 0.023(4) 0.054(4)
O4A 0.045(2) 0.047(2) 0.040(2) 0.0132(19) 0.0029(18) 0.0073(18)
N1A 0.053(3) 0.045(3) 0.078(4) 0.005(3) 0.018(3) 0.015(3)
C1A 0.041(3) 0.040(3) 0.042(3) 0.002(3) 0.003(3) 0.013(3)
C2A 0.068(5) 0.057(4) 0.052(4) -0.002(3) 0.009(3) 0.015(3)
C3A 0.105(7) 0.061(5) 0.079(5) -0.026(5) 0.004(5) 0.020(4)
C4A 0.063(5) 0.101(6) 0.079(5) -0.021(5) 0.005(4) 0.044(5)
C5A 0.051(4) 0.099(6) 0.063(4) 0.003(4) 0.012(4) 0.037(4)
C6A 0.044(4) 0.056(4) 0.051(4) 0.006(3) 0.010(3) 0.016(3)
C7A 0.043(3) 0.033(3) 0.042(3) 0.010(3) 0.005(3) 0.010(2)
C8A 0.044(4) 0.059(4) 0.047(3) 0.009(3) 0.005(3) 0.012(3)
C9A 0.046(4) 0.076(5) 0.059(4) 0.017(3) 0.000(3) 0.020(4)
C10A 0.062(5) 0.102(6) 0.082(5) 0.049(5) 0.015(4) 0.022(5)
C11A 0.082(6) 0.103(6) 0.073(5) 0.060(5) 0.006(4) -0.014(4)
C12A 0.061(4) 0.063(4) 0.056(4) 0.033(4) -0.004(3) -0.001(3)
C13A 0.044(3) 0.039(3) 0.032(3) 0.013(3) 0.005(2) 0.008(2)
C14A 0.052(4) 0.042(4) 0.120(6) 0.013(3) 0.030(4) 0.012(4)
C15A 0.073(5) 0.048(4) 0.125(7) 0.011(4) 0.031(5) 0.018(4)
C16A 0.096(6) 0.058(5) 0.094(6) 0.039(5) 0.029(5) 0.023(4)
C17A 0.064(5) 0.081(6) 0.139(8) 0.038(5) 0.008(5) 0.018(5)
C18A 0.046(4) 0.064(5) 0.112(6) 0.020(4) 0.010(4) 0.014(4)
C19A 0.045(4) 0.029(3) 0.038(3) 0.016(3) 0.004(3) 0.008(2)
C20A 0.056(4) 0.044(3) 0.039(3) -0.002(3) -0.005(3) 0.013(3)
C21A 0.042(3) 0.041(3) 0.044(3) 0.000(3) 0.003(3) 0.006(3)
C22A 0.082(5) 0.047(4) 0.084(5) 0.014(4) 0.015(4) 0.012(4)
C23A 0.095(7) 0.077(6) 0.111(7) 0.014(5) 0.013(5) 0.044(5)
C24A 0.053(4) 0.055(4) 0.095(6) -0.010(3) 0.004(4) 0.017(4)
C25A 0.070(6) 0.099(7) 0.121(7) 0.003(5) 0.037(5) 0.048(6)
Sn2A 0.0426(2) 0.0381(2) 0.0395(2) 0.00667(17) 0.00376(18) 0.00804(17)
S3A 0.0640(12) 0.0537(10) 0.0986(14) 0.0185(9) 0.0294(10) 0.0365(10)
S4A 0.0766(13) 0.0482(10) 0.0845(13) 0.0101(9) 0.0206(11) 0.0211(9)
O5A 0.067(3) 0.051(2) 0.044(2) 0.005(2) 0.010(2) 0.017(2)
O6A 0.081(4) 0.068(3) 0.051(3) -0.008(3) 0.008(3) 0.007(2)
O7A 0.079(4) 0.143(6) 0.134(6) 0.026(4) 0.052(4) 0.040(5)
N2A 0.069(4) 0.072(4) 0.151(7) 0.027(4) 0.051(4) 0.050(4)
C26A 0.042(3) 0.041(3) 0.044(3) -0.002(3) 0.004(3) 0.012(3)
C27A 0.046(4) 0.048(4) 0.068(4) 0.001(3) -0.004(3) 0.020(3)
C28A 0.053(4) 0.066(5) 0.074(5) 0.005(4) -0.018(4) 0.023(4)
C29A 0.054(4) 0.072(5) 0.064(4) -0.001(4) -0.015(4) 0.010(4)
C30A 0.065(5) 0.046(4) 0.083(5) 0.002(3) -0.007(4) 0.002(4)
C31A 0.064(4) 0.037(3) 0.062(4) 0.004(3) -0.007(3) 0.012(3)
C32A 0.045(4) 0.046(3) 0.044(3) 0.009(3) 0.007(3) 0.008(3)
C33A 0.082(6) 0.046(4) 0.109(6) 0.018(4) 0.040(5) 0.019(4)
C34A 0.082(6) 0.055(4) 0.110(7) 0.026(4) 0.019(5) 0.008(4)
C35A 0.083(6) 0.089(6) 0.104(7) 0.039(5) 0.030(5) -0.002(5)
C36A 0.220(14) 0.124(9) 0.215(13) 0.101(10) 0.158(12) 0.066(9)
C37A 0.178(11) 0.102(7) 0.156(9) 0.078(7) 0.122(9) 0.062(7)
C38A 0.042(4) 0.046(3) 0.060(4) 0.010(3) 0.007(3) 0.027(3)
C39A 0.058(5) 0.055(4) 0.080(5) 0.015(3) 0.018(4) 0.023(4)
C40A 0.070(6) 0.086(6) 0.135(8) 0.033(5) 0.046(6) 0.049(6)
C41A 0.058(6) 0.147(9) 0.174(11) 0.031(6) 0.024(7) 0.103(9)
C42A 0.056(5) 0.178(10) 0.122(8) 0.023(6) -0.002(5) 0.095(8)
C43A 0.052(4) 0.099(6) 0.068(5) 0.009(4) 0.011(4) 0.049(4)
C44A 0.055(4) 0.045(4) 0.051(4) 0.011(3) 0.015(3) 0.013(3)
C45A 0.062(4) 0.054(4) 0.060(4) 0.020(3) 0.022(3) 0.032(3)
C46A 0.057(4) 0.056(4) 0.068(4) 0.011(3) 0.011(3) 0.028(3)
C47A 0.092(7) 0.098(7) 0.173(10) 0.039(6) 0.057(7) 0.047(7)
C48A 0.085(7) 0.114(8) 0.152(10) 0.034(6) 0.033(7) 0.036(7)
C49A 0.088(7) 0.112(8) 0.189(11) 0.004(6) 0.048(7) 0.083(8)
C50A 0.081(7) 0.123(9) 0.176(11) -0.015(7) 0.043(7) 0.030(8)
Sn1B 0.0495(3) 0.0402(2) 0.0454(2) 0.00488(19) 0.00131(19) 0.01087(18)
S1B 0.0564(11) 0.0470(9) 0.0810(12) 0.0131(8) 0.0213(9) 0.0208(8)
S2B 0.0520(11) 0.0645(11) 0.0861(13) 0.0167(9) -0.0036(9) 0.0177(10)
O1B 0.075(3) 0.052(2) 0.040(2) 0.023(2) 0.005(2) 0.0169(19)
O2B 0.054(3) 0.047(2) 0.054(2) 0.020(2) 0.007(2) 0.0152(19)
O3B 0.081(4) 0.064(3) 0.113(4) 0.031(3) 0.007(3) 0.042(3)
O4B 0.091(4) 0.062(3) 0.048(3) -0.012(3) 0.011(2) 0.011(2)
N1B 0.053(4) 0.047(3) 0.109(5) 0.018(3) 0.005(3) 0.031(3)
C1B 0.051(4) 0.045(3) 0.051(4) -0.001(3) -0.010(3) 0.016(3)
C2B 0.070(5) 0.045(4) 0.059(4) 0.003(3) -0.009(3) 0.009(3)
C3B 0.118(7) 0.049(4) 0.072(5) 0.002(4) -0.019(5) 0.017(4)
C4B 0.117(8) 0.068(5) 0.089(6) -0.035(5) -0.031(6) 0.028(5)
C5B 0.076(6) 0.097(7) 0.118(8) -0.034(5) 0.003(5) 0.034(6)
C6B 0.062(5) 0.080(5) 0.078(5) -0.004(4) 0.013(4) 0.016(4)
C7B 0.048(4) 0.055(4) 0.064(4) 0.007(3) -0.001(3) 0.015(3)
C8B 0.067(6) 0.078(6) 0.130(8) 0.000(5) -0.002(5) -0.007(5)
C9B 0.072(6) 0.104(7) 0.147(9) -0.016(6) -0.022(6) 0.011(7)
C10B 0.063(6) 0.151(10) 0.119(8) 0.020(6) 0.010(6) 0.024(7)
C11B 0.070(7) 0.198(13) 0.160(11) 0.048(8) -0.002(7) -0.047(10)
C12B 0.061(6) 0.110(7) 0.171(10) 0.031(5) -0.018(6) -0.049(7)
C13B 0.054(4) 0.060(4) 0.049(4) 0.016(3) 0.006(3) 0.022(3)
C14B 0.116(7) 0.063(5) 0.073(5) 0.029(5) -0.002(5) 0.026(4)
C15B 0.185(11) 0.085(6) 0.088(6) 0.073(7) 0.032(7) 0.030(5)
C16B 0.141(10) 0.150(10) 0.115(8) 0.096(9) 0.040(7) 0.066(8)
C17B 0.110(8) 0.164(11) 0.134(9) 0.068(8) -0.024(7) 0.047(8)
C18B 0.080(6) 0.094(6) 0.097(6) 0.024(5) -0.025(5) 0.021(5)
C19B 0.042(3) 0.036(3) 0.051(4) 0.001(3) 0.007(3) 0.013(3)
C20B 0.080(5) 0.049(4) 0.052(4) 0.017(3) 0.013(3) 0.020(3)
C21B 0.055(4) 0.053(4) 0.055(4) 0.014(3) 0.011(3) 0.022(3)
C22B 0.058(5) 0.070(5) 0.150(8) 0.026(4) 0.019(5) 0.050(5)
C23B 0.059(5) 0.107(7) 0.127(8) 0.025(5) -0.004(5) 0.053(6)
C24B 0.078(5) 0.060(5) 0.091(6) 0.015(4) 0.004(4) 0.021(4)
C25B 0.074(6) 0.066(5) 0.125(7) 0.008(4) -0.001(5) 0.046(5)
Sn2B 0.0441(3) 0.0464(2) 0.0412(2) 0.01098(19) 0.00496(18) 0.00356(18)
S3B 0.0605(12) 0.0520(10) 0.0835(13) 0.0177(9) -0.0270(10) -0.0045(9)
S4B 0.0779(14) 0.0551(11) 0.1213(18) -0.0004(10) 0.0381(13) -0.0240(11)
O5B 0.065(3) 0.063(3) 0.036(2) 0.024(2) 0.003(2) 0.008(2)
O6B 0.076(3) 0.060(3) 0.047(2) 0.026(2) 0.011(2) 0.010(2)
O7B 0.052(3) 0.076(4) 0.119(5) 0.005(3) -0.005(3) 0.013(3)
N2B 0.063(4) 0.048(3) 0.099(5) 0.009(3) -0.024(3) -0.019(3)
C26B 0.048(4) 0.059(4) 0.057(4) 0.007(3) 0.001(3) 0.026(3)
C27B 0.055(5) 0.081(5) 0.070(5) 0.017(4) 0.017(4) 0.029(4)
C28B 0.069(6) 0.129(8) 0.107(7) 0.031(6) 0.035(5) 0.055(6)
C29B 0.061(6) 0.223(14) 0.133(10) -0.007(8) 0.015(7) 0.064(10)
C30B 0.062(7) 0.233(15) 0.149(11) -0.037(8) 0.005(7) -0.003(10)
C31B 0.067(6) 0.119(7) 0.094(6) -0.020(5) 0.014(5) -0.003(5)
C32B 0.048(4) 0.044(3) 0.045(3) 0.008(3) 0.001(3) 0.004(3)
C33B 0.059(4) 0.079(5) 0.049(4) 0.030(4) -0.004(3) 0.001(3)
C34B 0.083(6) 0.087(5) 0.059(5) 0.046(5) 0.004(4) 0.000(4)
C35B 0.062(5) 0.070(5) 0.052(4) 0.015(4) 0.011(3) -0.009(3)
C36B 0.124(7) 0.077(5) 0.038(4) 0.050(5) 0.003(4) 0.001(3)
C37B 0.121(7) 0.078(5) 0.050(4) 0.053(5) 0.007(4) 0.008(4)
C38B 0.040(4) 0.055(4) 0.057(4) 0.002(3) -0.003(3) 0.010(3)
C39B 0.090(6) 0.060(4) 0.053(4) 0.005(4) -0.006(4) 0.003(3)
C40B 0.108(7) 0.060(5) 0.078(5) -0.012(5) -0.030(5) 0.008(4)
C41B 0.081(6) 0.106(7) 0.103(7) -0.037(6) -0.026(6) 0.031(6)
C42B 0.098(8) 0.163(11) 0.121(9) -0.058(8) 0.023(7) 0.006(8)
C43B 0.075(6) 0.116(7) 0.097(7) -0.030(5) 0.031(5) -0.016(5)
C44B 0.047(4) 0.049(4) 0.039(3) 0.011(3) -0.001(3) 0.003(3)
C45B 0.060(4) 0.059(4) 0.045(4) 0.013(3) -0.002(3) 0.014(3)
C46B 0.060(4) 0.054(4) 0.054(4) 0.008(3) -0.002(3) 0.005(3)
C47B 0.071(6) 0.070(5) 0.159(9) -0.009(5) -0.044(6) -0.008(6)
C48B 0.053(6) 0.160(11) 0.193(12) -0.009(7) -0.016(7) -0.046(10)
C49B 0.093(7) 0.079(6) 0.314(17) 0.049(6) -0.108(9) -0.090(9)
C50B 0.063(6) 0.076(6) 0.181(10) -0.003(5) -0.006(6) -0.016(6)

loop_
_atom_type_symbol
_atom_type_description
_atom_type_scat_dispersion_real
_atom_type_scat_dispersion_imag
_atom_type_scat_source
C C 0.0033 0.0016 'International Tables Vol C Tables 4.2.6.8 and 6.1.1.4'
H H 0.0000 0.0000 'International Tables Vol C Tables 4.2.6.8 and 6.1.1.4'
N N 0.0061 0.0033 'International Tables Vol C Tables 4.2.6.8 and 6.1.1.4'
O O 0.0106 0.0060 'International Tables Vol C Tables 4.2.6.8 and 6.1.1.4'
S S 0.1246 0.1234 'International Tables Vol C Tables 4.2.6.8 and 6.1.1.4'
Sn Sn -0.6537 1.4246 'International Tables Vol C Tables 4.2.6.8 and 6.1.1.4'

loop_
_geom_angle_atom_site_label_1
_geom_angle_atom_site_label_2
_geom_angle_atom_site_label_3
_geom_angle
_geom_angle_publ_flag
C1A Sn1A C13A 118.9(2) yes
C1A Sn1A C7A 118.7(2) yes
C1A Sn1A O1A 86.10(10) yes
C1A Sn1A O4A 86.50(10) yes
C7A Sn1A C13A 121.1(2) yes
C7A Sn1A O1A 98.80(10) yes
C7A Sn1A O4A 86.20(10) yes
C13A Sn1A O1A 96.0(2) yes
C13A Sn1A O4A 86.10(10) yes
O1A Sn1A O4A 172.40(10) yes
C19A O1A Sn1A 124.4(3) yes
C19A O2A Sn2A 141.1(3) yes
C21A S1A C20A 103.7(3) no
C25A O3A C23A 111.5(6) no
C21A N1A C24A 125.3(5) no
C21A N1A C22A 121.8(5) no
C24A N1A C22A 112.6(5) no
C2A C1A C6A 120.0 no
C2A C1A Sn1A 119.1(2) no
C6A C1A Sn1A 120.9(2) no
C1A C2A C3A 120.0 no
C2A C3A C4A 120.0 no
C5A C4A C3A 120.0 no
C4A C5A C6A 120.0 no
C5A C6A C1A 120.0 no
C8A C7A C12A 120.0 no
C8A C7A Sn1A 121.5(2) no
C12A C7A Sn1A 118.5(2) no
C9A C8A C7A 120.0 no
C10A C9A C8A 120.0 no
C11A C10A C9A 120.0 no
C10A C11A C12A 120.0 no
C11A C12A C7A 120.0 no
C14A C13A C18A 120.0 no
C14A C13A Sn1A 120.1(2) no
C18A C13A Sn1A 119.9(2) no
C15A C14A C13A 120.0 no
C16A C15A C14A 120.0 no
C15A C16A C17A 120.0 no
C18A C17A C16A 120.0 no
C17A C18A C13A 120.0 no
O2A C19A O1A 124.9(5) no
O2A C19A C20A 119.0(5) no
O1A C19A C20A 116.0(5) no
C19A C20A S1A 118.8(4) no
N1A C21A S2A 123.9(4) no
N1A C21A S1A 114.0(4) no
S2A C21A S1A 122.1(3) no
N1A C22A C23A 109.5(5) no
O3A C23A C22A 110.1(6) no
N1A C24A C25A 109.5(6) no
O3A C25A C24A 110.9(6) no
C26A Sn2A C32A 111.7(2) yes
C26A Sn2A C38A 118.4(2) yes
C26A Sn2A O2A 85.50(10) yes
C26A Sn2A O5A 88.0(2) yes
C32A Sn2A C38A 127.3(2) yes
C32A Sn2A O2A 87.80(10) yes
C32A Sn2A O5A 97.5(2) yes
C38A Sn2A O2A 80.90(10) yes
C38A Sn2A O5A 99.5(2) yes
O2A Sn2A O5A 172.80(10) yes
C44A O5A Sn2A 125.6(4) yes
C46A S3A C45A 102.6(3) no
C50A O7A C48A 111.6(6) no
C46A N2A C47A 124.0(6) no
C46A N2A C49A 120.7(6) no
C47A N2A C49A 114.0(6) no
C27A C26A C31A 120.0 no
C27A C26A Sn2A 120.2(2) no
C31A C26A Sn2A 119.8(2) no
C28A C27A C26A 120.0 no
C27A C28A C29A 120.0 no
C28A C29A C30A 120.0 no
C29A C30A C31A 120.0 no
C30A C31A C26A 120.0 no
C33A C32A C37A 120.0 no
C33A C32A Sn2A 121.8(2) no
C37A C32A Sn2A 117.7(2) no
C34A C33A C32A 120.0 no
C35A C34A C33A 120.0 no
C34A C35A C36A 120.0 no
C37A C36A C35A 120.0 no
C36A C37A C32A 120.0 no
C39A C38A C43A 120.0 no
C39A C38A Sn2A 117.3(2) no
C43A C38A Sn2A 122.4(3) no
C38A C39A C40A 120.0 no
C39A C40A C41A 120.0 no
C42A C41A C40A 120.0 no
C41A C42A C43A 120.0 no
C42A C43A C38A 120.0 no
O6A C44A O5A 125.0(6) no
O6A C44A C45A 120.4(6) no
O5A C44A C45A 114.6(6) no
C44A C45A S3A 106.5(4) no
N2A C46A S4A 124.8(5) no
N2A C46A S3A 113.1(5) no
S4A C46A S3A 122.1(4) no
N2A C47A C48A 109.6(7) no
O7A C48A C47A 111.3(7) no
N2A C49A C50A 110.8(7) no
O7A C50A C49A 111.3(8) no
C1B Sn1B C7B 122.4(2) yes
C1B Sn1B C13B 118.2(2) yes
C1B Sn1B O1B 96.8(2) yes
C1B Sn1B O4B 88.1(2) yes
C7B Sn1B C13B 118.2(2) yes
C7B Sn1B O1B 98.4(2) yes
C7B Sn1B O4B 85.1(2) yes
C13B Sn1B O1B 85.0(2) yes
C13B Sn1B O4B 86.2(2) yes
O1B Sn1B O4B 171.1(2) yes
C19B O1B Sn1B 128.5(4) yes
C19B O2B Sn2B 138.2(4) yes
C21B S1B C20B 103.6(3) no
C25B O3B C23B 109.7(5) no
C21B N1B C24B 122.3(5) no
C21B N1B C22B 124.1(5) no
C24B N1B C22B 112.8(5) no
C2B C1B C6B 120.0 no
C2B C1B Sn1B 120.9(2) no
C6B C1B Sn1B 119.1(2) no
C1B C2B C3B 120.0 no
C4B C3B C2B 120.0 no
C5B C4B C3B 120.0 no
C4B C5B C6B 120.0 no
C5B C6B C1B 120.0 no
C8B C7B C12B 120.0 no
C8B C7B Sn1B 119.1(3) no
C12B C7B Sn1B 120.8(3) no
C7B C8B C9B 120.0 no
C10B C9B C8B 120.0 no
C11B C10B C9B 120.0 no
C10B C11B C12B 120.0 no
C11B C12B C7B 120.0 no
C14B C13B C18B 120.0 no
C14B C13B Sn1B 119.9(3) no
C18B C13B Sn1B 120.1(3) no
C15B C14B C13B 120.0 no
C16B C15B C14B 120.0 no
C15B C16B C17B 120.0 no
C16B C17B C18B 120.0 no
C17B C18B C13B 120.0 no
O2B C19B O1B 124.6(5) no
O2B C19B C20B 118.4(5) no
O1B C19B C20B 117.0(5) no
C19B C20B S1B 117.9(4) no
N1B C21B S2B 124.4(5) no
N1B C21B S1B 114.1(5) no
S2B C21B S1B 121.5(4) no
N1B C22B C23B 109.0(6) no
O3B C23B C22B 110.5(6) no
N1B C24B C25B 108.8(6) no
O3B C25B C24B 111.2(6) no
C26B Sn2B C32B 115.8(2) yes
C26B Sn2B C38B 125.9(2) yes
C26B Sn2B O2B 82.7(2) yes
C26B Sn2B O5B 98.9(2) yes
C32B Sn2B C38B 114.5(2) yes
C32B Sn2B O2B 86.40(10) yes
C32B Sn2B O5B 90.0(2) yes
C38B Sn2B O2B 81.7(2) yes
C38B Sn2B O5B 99.9(2) yes
O2B Sn2B O5B 176.40(10) yes
C44B O5B Sn2B 119.5(4) yes
C46B S3B C45B 103.1(3) no
C48B O7B C50B 114.4(6) no
C46B N2B C47B 120.4(6) no
C46B N2B C49B 123.8(6) no
C47B N2B C49B 115.1(6) no
C27B C26B C31B 120.0 no
C27B C26B Sn2B 122.4(3) no
C31B C26B Sn2B 117.3(3) no
C26B C27B C28B 120.0 no
C29B C28B C27B 120.0 no
C30B C29B C28B 120.0 no
C29B C30B C31B 120.0 no
C30B C31B C26B 120.0 no
C33B C32B C37B 120.0 no
C33B C32B Sn2B 118.5(2) no
C37B C32B Sn2B 121.5(2) no
C32B C33B C34B 120.0 no
C35B C34B C33B 120.0 no
C34B C35B C36B 120.0 no
C35B C36B C37B 120.0 no
C36B C37B C32B 120.0 no
C39B C38B C43B 120.0 no
C39B C38B Sn2B 125.0(3) no
C43B C38B Sn2B 114.8(3) no
C40B C39B C38B 120.0 no
C41B C40B C39B 120.0 no
C40B C41B C42B 120.0 no
C41B C42B C43B 120.0 no
C42B C43B C38B 120.0 no
O6B C44B O5B 124.1(5) no
O6B C44B C45B 119.2(5) no
O5B C44B C45B 116.7(5) no
C44B C45B S3B 117.1(4) no
N2B C46B S4B 124.6(5) no
N2B C46B S3B 113.4(5) no
S4B C46B S3B 122.0(4) no
N2B C47B C48B 111.7(6) no
O7B C48B C47B 117.5(8) no
C50B C49B N2B 117.2(7) no
O7B C50B C49B 114.2(7) no

loop_
_geom_bond_atom_site_label_1
_geom_bond_atom_site_label_2
_geom_bond_site_symmetry_2
_geom_bond_distance
_geom_bond_publ_flag
Sn1A C1A . 2.132(3) yes
Sn1A C7A . 2.140(3) yes
Sn1A C13A . 2.121(3) yes
Sn1A O1A . 2.149(3) yes
Sn1A O4A . 2.422(3) yes
S1A C21A . 1.760(6) no
S1A C20A . 1.780(6) no
S2A C21A . 1.656(6) no
O1A C19A . 1.265(6) no
O2A C19A . 1.235(6) no
O3A C25A . 1.425(7) no
O3A C23A . 1.432(7) no
N1A C21A . 1.337(7) no
N1A C24A . 1.458(6) no
N1A C22A . 1.462(6) no
C1A C2A . 1.3900 no
C1A C6A . 1.3900 no
C2A C3A . 1.3900 no
C3A C4A . 1.3900 no
C4A C5A . 1.3900 no
C5A C6A . 1.3900 no
C7A C8A . 1.3900 no
C7A C12A . 1.3900 no
C8A C9A . 1.3900 no
C9A C10A . 1.3900 no
C10A C11A . 1.3900 no
C11A C12A . 1.3900 no
C13A C14A . 1.3900 no
C13A C18A . 1.3900 no
C14A C15A . 1.3900 no
C15A C16A . 1.3900 no
C16A C17A . 1.3900 no
C17A C18A . 1.3900 no
C19A C20A . 1.530(7) no
C22A C23A . 1.513(7) no
C24A C25A . 1.507(7) no
Sn2A C26A . 2.132(3) yes
Sn2A C32A . 2.135(3) yes
Sn2A C38A . 2.124(3) yes
Sn2A O2A . 2.493(4) yes
Sn2A O5A . 2.131(4) yes
S3A C46A . 1.774(6) no
S3A C45A . 1.806(6) no
S4A C46A . 1.652(7) no
O5A C44A . 1.266(7) no
O6A C44A . 1.229(7) no
O7A C50A . 1.418(7) no
O7A C48A . 1.437(7) no
N2A C46A . 1.340(8) no
N2A C47A . 1.463(7) no
N2A C49A . 1.468(7) no
C26A C27A . 1.3900 no
C26A C31A . 1.3900 no
C27A C28A . 1.3900 no
C28A C29A . 1.3900 no
C29A C30A . 1.3900 no
C30A C31A . 1.3900 no
C32A C33A . 1.3900 no
C32A C37A . 1.3900 no
C33A C34A . 1.3900 no
C34A C35A . 1.3900 no
C35A C36A . 1.3900 no
C36A C37A . 1.3900 no
C38A C39A . 1.3900 no
C38A C43A . 1.3900 no
C39A C40A . 1.3900 no
C40A C41A . 1.3900 no
C41A C42A . 1.3900 no
C42A C43A . 1.3900 no
C44A C45A . 1.518(8) no
C47A C48A . 1.496(8) no
C49A C50A . 1.489(8) no
Sn1B C1B . 2.126(3) yes
Sn1B C7B . 2.125(4) yes
Sn1B C13B . 2.129(3) yes
Sn1B O1B . 2.133(4) yes
Sn1B O4B . 2.415(4) yes
S1B C21B . 1.765(6) no
S1B C20B . 1.785(6) no
S2B C21B . 1.649(6) no
O1B C19B . 1.268(6) no
O2B C19B . 1.229(6) no
O3B C25B . 1.433(7) no
O3B C23B . 1.437(7) no
N1B C21B . 1.333(7) no
N1B C24B . 1.461(6) no
N1B C22B . 1.469(6) no
C1B C2B . 1.3900 no
C1B C6B . 1.3900 no
C2B C3B . 1.3900 no
C3B C4B . 1.3900 no
C4B C5B . 1.3900 no
C5B C6B . 1.3900 no
C7B C8B . 1.3900 no
C7B C12B . 1.3900 no
C8B C9B . 1.3900 no
C9B C10B . 1.3900 no
C10B C11B . 1.3900 no
C11B C12B . 1.3900 no
C13B C14B . 1.3900 no
C13B C18B . 1.3900 no
C14B C15B . 1.3900 no
C15B C16B . 1.3900 no
C16B C17B . 1.3900 no
C17B C18B . 1.3900 no
C19B C20B . 1.511(8) no
C22B C23B . 1.493(7) no
C24B C25B . 1.497(7) no
Sn2B C26B . 2.128(4) yes
Sn2B C32B . 2.148(3) yes
Sn2B C38B . 2.119(3) yes
Sn2B O2B . 2.530(4) yes
Sn2B O5B . 2.150(4) yes
S3B C46B . 1.764(7) no
S3B C45B . 1.799(6) no
S4B C46B . 1.643(6) no
O5B C44B . 1.279(6) no
O6B C44B . 1.230(7) no
O7B C48B . 1.390(7) no
O7B C50B . 1.415(7) no
N2B C46B . 1.338(8) no
N2B C47B . 1.446(7) no
N2B C49B . 1.450(7) no
C26B C27B . 1.3900 no
C26B C31B . 1.3900 no
C27B C28B . 1.3900 no
C28B C29B . 1.3900 no
C29B C30B . 1.3900 no
C30B C31B . 1.3900 no
C32B C33B . 1.3900 no
C32B C37B . 1.3900 no
C33B C34B . 1.3900 no
C34B C35B . 1.3900 no
C35B C36B . 1.3900 no
C36B C37B . 1.3900 no
C38B C39B . 1.3900 no
C38B C43B . 1.3900 no
C39B C40B . 1.3900 no
C40B C41B . 1.3900 no
C41B C42B . 1.3900 no
C42B C43B . 1.3900 no
C44B C45B . 1.513(8) no
C47B C48B . 1.452(8) no
C49B C50B . 1.439(8) no
